data_2234086
loop_
_publ_author_name
'Sattar, Nazia'
'Siddiqui, Hamid Latif'
'Siddiqui, Waseeq Ahmad'
'Akram, Muhammad'
'Parvez, Masood'

_publ_section_title
;
 (2-Bromophenyl)(4-hydroxy-1,1-dioxo-2<i>H</i>-1,2-benzothiazin-3-yl)methanone
;
_journal_coeditor_code AA2054
_journal_issue 4
_journal_name_full 'Acta Crystallographica Section E'
_journal_page_first o1247
_journal_paper_doi 10.1107/S1600536812013281
_journal_volume 68
_journal_year 2012
_chemical_formula_iupac 'C15 H10 Br N O4 S'
_chemical_formula_moiety 'C15 H10 Br N O4 S'
_chemical_formula_sum 'C15 H10 Br N O4 S'
_chemical_formula_weight 380.21
_chemical_name_systematic
;
(2-Bromophenyl)(4-hydroxy-1,1-dioxo-2<i>H</i>-1,2-benzothiazin-3-yl)methanone
;
_space_group_IT_number 14
_symmetry_cell_setting monoclinic
_symmetry_space_group_name_Hall '-P 2ybc'
_symmetry_space_group_name_H-M 'P 1 21/c 1'
_atom_sites_solution_hydrogens geom
_atom_sites_solution_primary direct
_atom_sites_solution_secondary difmap
_cell_angle_alpha 90.00
_cell_angle_beta 106.3950(19)
_cell_angle_gamma 90.00
_cell_formula_units_Z 4
_cell_length_a 12.0433(4)
_cell_length_b 8.5491(3)
_cell_length_c 14.7841(5)
_cell_measurement_reflns_used 3429
_cell_measurement_temperature 173(2)
_cell_measurement_theta_max 27.48
_cell_measurement_theta_min 1.00
_cell_volume 1460.27(9)
_computing_cell_refinement 'DENZO (Otwinowski & Minor, 1997)'
_computing_data_collection 'COLLECT (Hooft, 1998)'
_computing_data_reduction 'SCALEPACK (Otwinowski & Minor, 1997)'
_computing_molecular_graphics 'ORTEP-3 for Windows (Farrugia, 1997)'
_computing_publication_material 'SHELXL97 (Sheldrick, 2008)'
_computing_structure_refinement 'SHELXL97 (Sheldrick, 2008)'
_computing_structure_solution 'SHELXS97 (Sheldrick, 2008)'
_diffrn_ambient_temperature 173(2)
_diffrn_measured_fraction_theta_full 0.990
_diffrn_measured_fraction_theta_max 0.990
_diffrn_measurement_device_type 'Nonius KappaCCD'
_diffrn_measurement_method '\w and \f scans'
_diffrn_radiation_monochromator graphite
_diffrn_radiation_source 'fine-focus sealed tube'
_diffrn_radiation_type MoK\a
_diffrn_radiation_wavelength 0.71073
_diffrn_reflns_av_R_equivalents 0.0427
_diffrn_reflns_av_sigmaI/netI 0.0453
_diffrn_reflns_limit_h_max 15
_diffrn_reflns_limit_h_min -15
_diffrn_reflns_limit_k_max 10
_diffrn_reflns_limit_k_min -11
_diffrn_reflns_limit_l_max 19
_diffrn_reflns_limit_l_min -19
_diffrn_reflns_number 6205
_diffrn_reflns_theta_full 27.56
_diffrn_reflns_theta_max 27.56
_diffrn_reflns_theta_min 2.78
_diffrn_standards_number 0
_exptl_absorpt_coefficient_mu 2.975
_exptl_absorpt_correction_T_max 0.7968
_exptl_absorpt_correction_T_min 0.6808
_exptl_absorpt_correction_type multi-scan
_exptl_absorpt_process_details '(<i>SORTAV</i>; Blessing, 1997)'
_exptl_crystal_colour 'Pale yellow'
_exptl_crystal_density_diffrn 1.729
_exptl_crystal_density_method 'not measured'
_exptl_crystal_description Prism
_exptl_crystal_F_000 760
_exptl_crystal_size_max 0.14
_exptl_crystal_size_mid 0.12
_exptl_crystal_size_min 0.08
_refine_diff_density_max 0.362
_refine_diff_density_min -0.612
_refine_ls_extinction_method none
_refine_ls_goodness_of_fit_ref 1.097
_refine_ls_hydrogen_treatment mixed
_refine_ls_matrix_type full
_refine_ls_number_parameters 203
_refine_ls_number_reflns 3339
_refine_ls_number_restraints 0
_refine_ls_restrained_S_all 1.097
_refine_ls_R_factor_all 0.0730
_refine_ls_R_factor_gt 0.0477
_refine_ls_shift/su_max 0.000
_refine_ls_shift/su_mean 0.000
_refine_ls_structure_factor_coef Fsqd
_refine_ls_weighting_details 'calc w=1/[\s^2^(Fo^2^)+(0.0181P)^2^+4.4694P] where P=(Fo^2^+2Fc^2^)/3'
_refine_ls_weighting_scheme calc
_refine_ls_wR_factor_gt 0.0924
_refine_ls_wR_factor_ref 0.1055
_reflns_number_gt 2528
_reflns_number_total 3339
_reflns_threshold_expression >2sigma(I)
_cod_data_source_file aa2054.cif
_cod_data_source_block I
_cod_original_sg_symbol_H-M 'P 21/c'
_cod_database_code 2234086
_cod_database_fobs_code 2234086

loop_
_symmetry_equiv_pos_as_xyz
'x, y, z'
'-x, y+1/2, -z+1/2'
'-x, -y, -z'
'x, -y-1/2, z-1/2'

loop_
_atom_site_type_symbol
_atom_site_label
_atom_site_fract_x
_atom_site_fract_y
_atom_site_fract_z
_atom_site_U_iso_or_equiv
_atom_site_adp_type
_atom_site_calc_flag
_atom_site_refinement_flags
_atom_site_occupancy
_atom_site_symmetry_multiplicity
Br Br1 0.27922(4) 0.40093(6) 0.66394(3) 0.03958(14) Uani d . 1 1
S S1 0.81353(8) 0.40492(13) 0.89491(6) 0.0277(2) Uani d . 1 1
O O1 0.8507(2) 0.2475(4) 0.9213(2) 0.0365(7) Uani d . 1 1
O O2 0.8381(2) 0.5262(4) 0.9640(2) 0.0398(7) Uani d . 1 1
O O3 0.6691(2) 0.2135(4) 0.62289(19) 0.0340(7) Uani d . 1 1
H H3O 0.6030 0.1754 0.6166 0.041 Uiso calc R 1 1
O O4 0.4885(2) 0.1511(3) 0.67117(19) 0.0317(6) Uani d . 1 1
N N1 0.6746(3) 0.4016(4) 0.8466(2) 0.0269(7) Uani d . 1 1
H H1N 0.642(4) 0.484(5) 0.848(3) 0.032 Uiso d . 1 1
C C1 0.8650(3) 0.4564(5) 0.7985(3) 0.0273(8) Uani d . 1 1
C C2 0.9651(3) 0.5437(5) 0.8102(3) 0.0367(10) Uani d . 1 1
H H2 1.0047 0.5867 0.8698 0.044 Uiso calc R 1 1
C C3 1.0058(4) 0.5666(6) 0.7323(3) 0.0415(11) Uani d . 1 1
H H3 1.0734 0.6279 0.7387 0.050 Uiso calc R 1 1
C C4 0.9504(4) 0.5020(5) 0.6459(3) 0.0385(10) Uani d . 1 1
H H4 0.9810 0.5178 0.5940 0.046 Uiso calc R 1 1
C C5 0.8507(3) 0.4147(5) 0.6341(3) 0.0330(9) Uani d . 1 1
H H5 0.8129 0.3709 0.5742 0.040 Uiso calc R 1 1
C C6 0.8057(3) 0.3911(5) 0.7107(3) 0.0264(8) Uani d . 1 1
C C7 0.6983(3) 0.3029(5) 0.6993(3) 0.0241(8) Uani d . 1 1
C C8 0.6335(3) 0.3124(5) 0.7626(3) 0.0249(8) Uani d . 1 1
C C9 0.5241(3) 0.2322(5) 0.7435(3) 0.0262(8) Uani d . 1 1
C C10 0.4524(3) 0.2456(5) 0.8110(3) 0.0262(8) Uani d . 1 1
C C11 0.3407(3) 0.3076(5) 0.7837(3) 0.0267(8) Uani d . 1 1
C C12 0.2732(4) 0.3111(5) 0.8461(3) 0.0374(10) Uani d . 1 1
H H12 0.1979 0.3557 0.8274 0.045 Uiso calc R 1 1
C C13 0.3164(4) 0.2495(5) 0.9352(3) 0.0359(10) Uani d . 1 1
H H13 0.2704 0.2511 0.9779 0.043 Uiso calc R 1 1
C C14 0.4255(4) 0.1857(5) 0.9630(3) 0.0368(10) Uani d . 1 1
H H14 0.4540 0.1419 1.0242 0.044 Uiso calc R 1 1
C C15 0.4942(4) 0.1852(5) 0.9020(3) 0.0328(9) Uani d . 1 1
H H15 0.5703 0.1433 0.9222 0.039 Uiso calc R 1 1

loop_
_atom_site_aniso_label
_atom_site_aniso_U_11
_atom_site_aniso_U_22
_atom_site_aniso_U_33
_atom_site_aniso_U_12
_atom_site_aniso_U_13
_atom_site_aniso_U_23
Br1 0.0341(2) 0.0479(3) 0.0371(2) 0.0063(2) 0.01057(18) 0.0086(2)
S1 0.0245(5) 0.0325(5) 0.0260(4) 0.0008(4) 0.0069(4) -0.0029(4)
O1 0.0378(16) 0.0376(17) 0.0352(15) 0.0096(14) 0.0120(13) 0.0072(14)
O2 0.0340(16) 0.0465(19) 0.0389(16) -0.0021(14) 0.0102(13) -0.0163(15)
O3 0.0296(15) 0.0432(18) 0.0324(14) -0.0100(13) 0.0142(12) -0.0119(14)
O4 0.0300(14) 0.0371(17) 0.0300(14) -0.0073(13) 0.0116(12) -0.0035(13)
N1 0.0249(16) 0.0263(17) 0.0310(16) 0.0043(15) 0.0102(13) -0.0028(15)
C1 0.0242(18) 0.027(2) 0.033(2) 0.0018(16) 0.0134(16) 0.0010(17)
C2 0.029(2) 0.038(2) 0.043(2) -0.0072(19) 0.0109(18) -0.008(2)
C3 0.032(2) 0.042(3) 0.057(3) -0.008(2) 0.022(2) 0.000(2)
C4 0.035(2) 0.044(3) 0.042(2) -0.005(2) 0.020(2) 0.005(2)
C5 0.032(2) 0.036(2) 0.035(2) 0.0042(19) 0.0151(17) 0.0026(19)
C6 0.0224(17) 0.025(2) 0.033(2) 0.0017(16) 0.0107(15) 0.0007(17)
C7 0.0236(18) 0.025(2) 0.0237(17) 0.0011(16) 0.0063(14) -0.0008(16)
C8 0.0224(18) 0.027(2) 0.0261(18) 0.0001(16) 0.0083(15) 0.0007(16)
C9 0.0261(19) 0.026(2) 0.0285(18) 0.0013(16) 0.0102(15) 0.0036(17)
C10 0.0230(18) 0.026(2) 0.0315(19) -0.0055(16) 0.0100(15) -0.0056(17)
C11 0.0279(19) 0.025(2) 0.0281(19) -0.0016(16) 0.0098(16) -0.0036(16)
C12 0.032(2) 0.036(2) 0.050(3) 0.000(2) 0.021(2) -0.005(2)
C13 0.040(2) 0.036(2) 0.038(2) -0.004(2) 0.0227(19) -0.005(2)
C14 0.046(2) 0.040(3) 0.026(2) -0.002(2) 0.0127(18) 0.0008(19)
C15 0.030(2) 0.039(2) 0.030(2) 0.0002(19) 0.0095(17) -0.0010(19)

loop_
_atom_type_symbol
_atom_type_description
_atom_type_scat_dispersion_real
_atom_type_scat_dispersion_imag
_atom_type_scat_source
C C 0.0033 0.0016 'International Tables Vol C Tables 4.2.6.8 and 6.1.1.4'
H H 0.0000 0.0000 'International Tables Vol C Tables 4.2.6.8 and 6.1.1.4'
Br Br -0.2901 2.4595 'International Tables Vol C Tables 4.2.6.8 and 6.1.1.4'
N N 0.0061 0.0033 'International Tables Vol C Tables 4.2.6.8 and 6.1.1.4'
O O 0.0106 0.0060 'International Tables Vol C Tables 4.2.6.8 and 6.1.1.4'
S S 0.1246 0.1234 'International Tables Vol C Tables 4.2.6.8 and 6.1.1.4'

loop_
_geom_angle_atom_site_label_1
_geom_angle_atom_site_label_2
_geom_angle_atom_site_label_3
_geom_angle
O2 S1 O1 120.01(19)
O2 S1 N1 107.91(18)
O1 S1 N1 107.86(19)
O2 S1 C1 110.4(2)
O1 S1 C1 107.41(18)
N1 S1 C1 101.73(18)
C7 O3 H3O 109.5
C8 N1 S1 117.0(3)
C8 N1 H1N 116(3)
S1 N1 H1N 114(3)
C2 C1 C6 121.6(4)
C2 C1 S1 121.7(3)
C6 C1 S1 116.4(3)
C3 C2 C1 118.1(4)
C3 C2 H2 120.9
C1 C2 H2 120.9
C4 C3 C2 121.4(4)
C4 C3 H3 119.3
C2 C3 H3 119.3
C3 C4 C5 120.7(4)
C3 C4 H4 119.7
C5 C4 H4 119.7
C4 C5 C6 119.7(4)
C4 C5 H5 120.2
C6 C5 H5 120.2
C5 C6 C1 118.5(4)
C5 C6 C7 120.8(4)
C1 C6 C7 120.7(3)
O3 C7 C8 123.1(3)
O3 C7 C6 114.0(3)
C8 C7 C6 122.8(3)
C7 C8 N1 120.0(3)
C7 C8 C9 120.0(3)
N1 C8 C9 119.9(3)
O4 C9 C8 120.5(3)
O4 C9 C10 119.4(3)
C8 C9 C10 120.0(3)
C11 C10 C15 118.4(3)
C11 C10 C9 121.8(3)
C15 C10 C9 119.7(3)
C12 C11 C10 120.8(4)
C12 C11 Br1 117.6(3)
C10 C11 Br1 121.5(3)
C13 C12 C11 119.5(4)
C13 C12 H12 120.3
C11 C12 H12 120.3
C14 C13 C12 120.6(4)
C14 C13 H13 119.7
C12 C13 H13 119.7
C13 C14 C15 120.2(4)
C13 C14 H14 119.9
C15 C14 H14 119.9
C14 C15 C10 120.5(4)
C14 C15 H15 119.8
C10 C15 H15 119.8

loop_
_geom_bond_atom_site_label_1
_geom_bond_atom_site_label_2
_geom_bond_distance
Br1 C11 1.892(4)
S1 O2 1.427(3)
S1 O1 1.437(3)
S1 N1 1.623(3)
S1 C1 1.763(4)
O3 C7 1.327(4)
O3 H3O 0.8400
O4 C9 1.245(5)
N1 C8 1.423(5)
N1 H1N 0.81(5)
C1 C2 1.387(5)
C1 C6 1.409(5)
C2 C3 1.386(6)
C2 H2 0.9500
C3 C4 1.379(6)
C3 H3 0.9500
C4 C5 1.382(6)
C4 H4 0.9500
C5 C6 1.401(5)
C5 H5 0.9500
C6 C7 1.466(5)
C7 C8 1.378(5)
C8 C9 1.441(5)
C9 C10 1.498(5)
C10 C11 1.395(5)
C10 C15 1.395(5)
C11 C12 1.392(5)
C12 C13 1.378(6)
C12 H12 0.9500
C13 C14 1.374(6)
C13 H13 0.9500
C14 C15 1.385(5)
C14 H14 0.9500
C15 H15 0.9500

loop_
_geom_hbond_atom_site_label_D
_geom_hbond_atom_site_label_H
_geom_hbond_atom_site_label_A
_geom_hbond_site_symmetry_A
_geom_hbond_distance_DH
_geom_hbond_distance_HA
_geom_hbond_distance_DA
_geom_hbond_angle_DHA
N1 H1N O4 2_656 0.81(5) 2.08(5) 2.861(4) 160(4)
C13 H13 O2 3_667 0.95 2.59 3.305(5) 132.4
O3 H3O O4 . 0.84 1.80 2.530(4) 144.9

loop_
_geom_torsion_atom_site_label_1
_geom_torsion_atom_site_label_2
_geom_torsion_atom_site_label_3
_geom_torsion_atom_site_label_4
_geom_torsion
O2 S1 N1 C8 167.0(3)
O1 S1 N1 C8 -61.9(3)
C1 S1 N1 C8 50.9(3)
O2 S1 C1 C2 34.0(4)
O1 S1 C1 C2 -98.5(4)
N1 S1 C1 C2 148.3(4)
O2 S1 C1 C6 -152.1(3)
O1 S1 C1 C6 75.4(3)
N1 S1 C1 C6 -37.7(3)
C6 C1 C2 C3 0.3(6)
S1 C1 C2 C3 173.9(3)
C1 C2 C3 C4 -1.3(7)
C2 C3 C4 C5 1.2(7)
C3 C4 C5 C6 -0.2(7)
C4 C5 C6 C1 -0.7(6)
C4 C5 C6 C7 178.2(4)
C2 C1 C6 C5 0.7(6)
S1 C1 C6 C5 -173.3(3)
C2 C1 C6 C7 -178.2(4)
S1 C1 C6 C7 7.8(5)
C5 C6 C7 O3 18.6(5)
C1 C6 C7 O3 -162.5(4)
C5 C6 C7 C8 -161.3(4)
C1 C6 C7 C8 17.5(6)
O3 C7 C8 N1 175.3(4)
C6 C7 C8 N1 -4.8(6)
O3 C7 C8 C9 -4.8(6)
C6 C7 C8 C9 175.2(4)
S1 N1 C8 C7 -34.1(5)
S1 N1 C8 C9 145.9(3)
C7 C8 C9 O4 1.6(6)
N1 C8 C9 O4 -178.4(4)
C7 C8 C9 C10 -178.5(4)
N1 C8 C9 C10 1.4(6)
O4 C9 C10 C11 -60.3(5)
C8 C9 C10 C11 119.8(4)
O4 C9 C10 C15 115.1(4)
C8 C9 C10 C15 -64.7(5)
C15 C10 C11 C12 0.9(6)
C9 C10 C11 C12 176.4(4)
C15 C10 C11 Br1 177.0(3)
C9 C10 C11 Br1 -7.5(5)
C10 C11 C12 C13 -1.4(6)
Br1 C11 C12 C13 -177.7(3)
C11 C12 C13 C14 0.4(7)
C12 C13 C14 C15 1.1(7)
C13 C14 C15 C10 -1.6(7)
C11 C10 C15 C14 0.6(6)
C9 C10 C15 C14 -175.0(4)

loop_
_cod_related_entry_id
_cod_related_entry_database
_cod_related_entry_code
1 ChemSpider 30657567
